data_7704985
loop_
_publ_author_name
'Samie, Ali'
'Salimi, Alireza'
'Garrison, Jered C.'

_publ_section_title
;
 Coordination chemistry of mercury(ii) halide complexes: a combined
 experimental, theoretical and (ICSD &amp; CSD) database study on the
 relationship between inorganic and organic units.
;
_journal_issue 34
_journal_name_full 'Dalton transactions (Cambridge, England : 2003)'
_journal_page_first 11859
_journal_page_last 11877
_journal_paper_doi 10.1039/d0dt01541e
_journal_volume 49
_journal_year 2020
_chemical_formula_moiety 'C32 H22 Hg I2 N2 O4'
_chemical_formula_sum 'C32 H22 Hg I2 N2 O4'
_chemical_formula_weight 952.90
_space_group_crystal_system monoclinic
_space_group_IT_number 14
_space_group_name_Hall '-P 2ybc'
_space_group_name_H-M_alt 'P 1 21/c 1'
_atom_sites_solution_hydrogens geom
_audit_creation_method SHELXL-2018/3
_audit_update_record
;
2020-07-13 deposited with the CCDC.	2020-07-31 downloaded from the CCDC.
;
_cell_angle_alpha 90
_cell_angle_beta 91.4680(10)
_cell_angle_gamma 90
_cell_formula_units_Z 4
_cell_length_a 8.03860(10)
_cell_length_b 12.9412(2)
_cell_length_c 28.5482(4)
_cell_measurement_reflns_used 17572
_cell_measurement_temperature 100(2)
_cell_measurement_theta_max 75.7430
_cell_measurement_theta_min 3.7290
_cell_volume 2968.87(7)
_computing_cell_refinement
;
CrysAlisPro, Agilent Technologies,
Version 1.171.37.35 (release 13-08-2014 CrysAlis171 .NET)
(compiled Aug 13 2014,18:06:01)
;
_computing_data_collection
;
CrysAlisPro, Agilent Technologies,
Version 1.171.37.35 (release 13-08-2014 CrysAlis171 .NET)
(compiled Aug 13 2014,18:06:01)
;
_computing_data_reduction
;
CrysAlisPro, Agilent Technologies,
Version 1.171.37.35 (release 13-08-2014 CrysAlis171 .NET)
(compiled Aug 13 2014,18:06:01)
;
_computing_molecular_graphics 'ORTEP-3 for windows (Farrugia, 2012)'
_computing_publication_material 'WinGx (Farrugia, 2012)'
_computing_structure_refinement 'SHELXL-2018/3 (Sheldrick, 2018)'
_computing_structure_solution 'SHELXS-97 (Sheldrick, 2005)'
_diffrn_ambient_temperature 100(2)
_diffrn_detector 'CCD plate'
_diffrn_detector_area_resol_mean 8.2603
_diffrn_detector_type Onyx
_diffrn_measured_fraction_theta_full 1.000
_diffrn_measured_fraction_theta_max 0.984
_diffrn_measurement_device 'four-circle diffractometer'
_diffrn_measurement_device_type 'Xcalibur, Onyx, Ultra'
_diffrn_radiation_monochromator mirror
_diffrn_radiation_probe x-ray
_diffrn_radiation_type 'Cu K\a'
_diffrn_radiation_wavelength 1.54184
_diffrn_reflns_av_R_equivalents 0.0547
_diffrn_reflns_av_unetI/netI 0.0279
_diffrn_reflns_Laue_measured_fraction_full 1.000
_diffrn_reflns_Laue_measured_fraction_max 0.984
_diffrn_reflns_limit_h_max 9
_diffrn_reflns_limit_h_min -10
_diffrn_reflns_limit_k_max 16
_diffrn_reflns_limit_k_min -16
_diffrn_reflns_limit_l_max 25
_diffrn_reflns_limit_l_min -35
_diffrn_reflns_number 32603
_diffrn_reflns_point_group_measured_fraction_full 1.000
_diffrn_reflns_point_group_measured_fraction_max 0.984
_diffrn_reflns_theta_full 67.684
_diffrn_reflns_theta_max 76.060
_diffrn_reflns_theta_min 3.097
_diffrn_source 'sealed X-ray tube'
_diffrn_source_type 'Enhance Ultra (Cu) X-ray Source'
_exptl_absorpt_coefficient_mu 25.956
_exptl_absorpt_correction_T_max 0.1341
_exptl_absorpt_correction_T_min 0.0386
_exptl_absorpt_correction_type sphere
_exptl_absorpt_process_details
;
Interpolation using  Int.Tab. Vol. C (1992) p. 523,Tab. 6.3.3.3
for values of muR in the range 0-2.5, and Int.Tab. Vol.II (1959)
p.302; Table 5.3.6 B for muR in the range 2.6-10.0.
The interpolation procedure of C.W.Dwiggins Jr (Acta Cryst.(1975)
A31,146-148) is used with some modification.
;
_exptl_crystal_colour 'clear light brown'
_exptl_crystal_density_diffrn 2.132
_exptl_crystal_description block
_exptl_crystal_F_000 1784
_exptl_crystal_size_max 0.100
_exptl_crystal_size_mid 0.100
_exptl_crystal_size_min 0.050
_exptl_crystal_size_rad 0.1000
_refine_diff_density_max 1.921
_refine_diff_density_min -0.837
_refine_diff_density_rms 0.193
_refine_ls_extinction_method none
_refine_ls_goodness_of_fit_ref 1.059
_refine_ls_hydrogen_treatment constr
_refine_ls_matrix_type full
_refine_ls_number_parameters 370
_refine_ls_number_reflns 6097
_refine_ls_number_restraints 0
_refine_ls_restrained_S_all 1.059
_refine_ls_R_factor_all 0.0422
_refine_ls_R_factor_gt 0.0397
_refine_ls_shift/su_max 0.002
_refine_ls_shift/su_mean 0.000
_refine_ls_structure_factor_coef Fsqd
_refine_ls_weighting_details 'w=1/[\s^2^(Fo^2^)+(0.0757P)^2^+4.2402P] where P=(Fo^2^+2Fc^2^)/3'
_refine_ls_weighting_scheme calc
_refine_ls_wR_factor_gt 0.1057
_refine_ls_wR_factor_ref 0.1115
_reflns_Friedel_coverage 0.000
_reflns_number_gt 5724
_reflns_number_total 6097
_reflns_threshold_expression 'I > 2\s(I)'
_cod_data_source_file d0dt01541e2.cif
_cod_data_source_block shelx3
_cod_depositor_comments 'Adding full bibliography for 7704983--7704993.cif.'
_cod_original_sg_symbol_H-M 'P 21/c'
_cod_database_code 7704985
_shelx_shelxl_version_number 2018/3
_shelx_space_group_comment
;
The symmetry employed for this shelxl refinement is uniquely defined
by the following loop, which should always be used as a source of
symmetry information in preference to the above space-group names.
They are only intended as comments.
;
_shelx_estimated_absorpt_t_min 0.181
_shelx_estimated_absorpt_t_max 0.357
_exptl_absorpt_correction_t_ave 0.0871

loop_
_space_group_symop_operation_xyz
'x, y, z'
'-x, y+1/2, -z+1/2'
'-x, -y, -z'
'x, -y-1/2, z-1/2'

loop_
_atom_site_label
_atom_site_type_symbol
_atom_site_fract_x
_atom_site_fract_y
_atom_site_fract_z
_atom_site_U_iso_or_equiv
_atom_site_adp_type
_atom_site_occupancy
_atom_site_site_symmetry_order
_atom_site_calc_flag
_atom_site_refinement_flags_posn
_atom_site_refinement_flags_adp
_atom_site_refinement_flags_occupancy
_atom_site_disorder_assembly
_atom_site_disorder_group
C1 C 0.7299(7) 0.8186(4) 0.4053(2) 0.0363(11) Uani 1 1 d . . . . .
C2 C 0.7979(8) 0.8072(5) 0.4491(2) 0.0424(12) Uani 1 1 d . . . . .
H2 H 0.856036 0.861317 0.463275 0.051 Uiso 1 1 calc R U . . .
C3 C 0.7792(8) 0.7115(5) 0.4729(2) 0.0416(12) Uani 1 1 d . . . . .
H3 H 0.823584 0.703473 0.503094 0.050 Uiso 1 1 calc R U . . .
C4 C 0.6966(8) 0.6316(5) 0.4517(2) 0.0416(12) Uani 1 1 d . . . . .
H4 H 0.686399 0.569141 0.467473 0.050 Uiso 1 1 calc R U . . .
C5 C 0.6260(8) 0.6422(5) 0.4059(2) 0.0413(12) Uani 1 1 d . . . . .
C6 C 0.5425(8) 0.5603(5) 0.3824(2) 0.0468(13) Uani 1 1 d . . . . .
H6 H 0.529867 0.497410 0.397701 0.056 Uiso 1 1 calc R U . . .
C7 C 0.4797(8) 0.5717(5) 0.3375(2) 0.0509(14) Uani 1 1 d . . . . .
H7 H 0.427339 0.516372 0.322456 0.061 Uiso 1 1 calc R U . . .
C8 C 0.4946(9) 0.6675(5) 0.3141(2) 0.0502(15) Uani 1 1 d . . . . .
H8 H 0.451889 0.674962 0.283741 0.060 Uiso 1 1 calc R U . . .
C9 C 0.5717(7) 0.7491(5) 0.3361(2) 0.0431(12) Uani 1 1 d . . . . .
H9 H 0.578091 0.812268 0.320644 0.052 Uiso 1 1 calc R U . . .
C10 C 0.6417(7) 0.7392(4) 0.38176(19) 0.0374(11) Uani 1 1 d . . . . .
C11 C 0.6449(7) 0.9856(4) 0.38177(19) 0.0381(11) Uani 1 1 d . . . . .
C12 C 0.6924(7) 1.0749(4) 0.35339(19) 0.0373(11) Uani 1 1 d . . . . .
C13 C 0.8357(7) 1.0774(4) 0.32717(18) 0.0368(11) Uani 1 1 d . . . . .
H13 H 0.904123 1.019483 0.327374 0.044 Uiso 1 1 calc R U . . .
C14 C 0.7825(7) 1.2426(5) 0.3018(2) 0.0407(11) Uani 1 1 d . . . . .
H14 H 0.813661 1.299872 0.284390 0.049 Uiso 1 1 calc R U . . .
C15 C 0.6367(7) 1.2479(5) 0.3266(2) 0.0453(13) Uani 1 1 d . . . . .
H15 H 0.570799 1.306961 0.325728 0.054 Uiso 1 1 calc R U . . .
C16 C 0.5924(8) 1.1630(5) 0.3527(2) 0.0438(13) Uani 1 1 d . . . . .
H16 H 0.495603 1.164537 0.369865 0.053 Uiso 1 1 calc R U . . .
C17 C 0.9797(8) 0.7924(5) 0.0931(2) 0.0428(12) Uani 1 1 d . . . . .
C18 C 0.8518(8) 0.7296(5) 0.1039(2) 0.0457(13) Uani 1 1 d . . . . .
H18 H 0.767742 0.753385 0.122931 0.055 Uiso 1 1 calc R U . . .
C19 C 0.8467(9) 0.6272(6) 0.0861(2) 0.0490(14) Uani 1 1 d . . . . .
H19 H 0.757919 0.584133 0.092906 0.059 Uiso 1 1 calc R U . . .
C20 C 0.9739(8) 0.5918(5) 0.0587(2) 0.0425(12) Uani 1 1 d . . . . .
H20 H 0.971779 0.524236 0.047615 0.051 Uiso 1 1 calc R U . . .
C21 C 1.1072(8) 0.6577(4) 0.0475(2) 0.0391(11) Uani 1 1 d . . . . .
C22 C 1.2422(9) 0.6262(5) 0.0193(2) 0.0493(14) Uani 1 1 d . . . . .
H22 H 1.243540 0.559390 0.007353 0.059 Uiso 1 1 calc R U . . .
C23 C 1.3677(10) 0.6911(7) 0.0096(3) 0.0625(18) Uani 1 1 d . . . . .
H23 H 1.453267 0.668365 -0.009141 0.075 Uiso 1 1 calc R U . . .
C24 C 1.3720(10) 0.7900(7) 0.0269(3) 0.0612(18) Uani 1 1 d . . . . .
H24 H 1.461009 0.833018 0.020301 0.073 Uiso 1 1 calc R U . . .
C25 C 1.2458(10) 0.8256(5) 0.0538(3) 0.0543(16) Uani 1 1 d . . . . .
H25 H 1.249050 0.893151 0.064911 0.065 Uiso 1 1 calc R U . . .
C26 C 1.1101(8) 0.7610(5) 0.0649(2) 0.0432(12) Uani 1 1 d . . . . .
C27 C 0.9024(8) 0.9692(5) 0.0919(2) 0.0472(13) Uani 1 1 d . . . . .
C28 C 0.9240(8) 1.0687(5) 0.1176(2) 0.0439(12) Uani 1 1 d . . . . .
C29 C 1.0054(7) 1.0743(4) 0.1608(2) 0.0379(11) Uani 1 1 d . . . . .
H29 H 1.055672 1.015097 0.173028 0.045 Uiso 1 1 calc R U . . .
C30 C 0.9427(7) 1.2464(4) 0.16714(19) 0.0369(10) Uani 1 1 d . . . . .
H30 H 0.948048 1.307538 0.184212 0.044 Uiso 1 1 calc R U . . .
C31 C 0.8614(8) 1.2467(5) 0.1240(2) 0.0430(12) Uani 1 1 d . . . . .
H31 H 0.813777 1.307372 0.112409 0.052 Uiso 1 1 calc R U . . .
C32 C 0.8507(9) 1.1576(5) 0.0981(2) 0.0479(14) Uani 1 1 d . . . . .
H32 H 0.797118 1.156180 0.068877 0.057 Uiso 1 1 calc R U . . .
O1 O 0.5182(6) 0.9783(3) 0.40353(16) 0.0476(10) Uani 1 1 d . . . . .
O2A O 0.7614(5) 0.9102(3) 0.38064(14) 0.0396(8) Uani 1 1 d . . . . .
O3 O 0.8177(8) 0.9573(4) 0.05703(18) 0.0686(15) Uani 1 1 d . . . . .
O4A O 0.9932(6) 0.8923(3) 0.11282(15) 0.0453(9) Uani 1 1 d . . . . .
N1 N 0.8799(6) 1.1593(4) 0.30163(16) 0.0383(10) Uani 1 1 d . . . . .
Hg1 Hg 1.14490(3) 1.16711(2) 0.26178(2) 0.03695(10) Uani 1 1 d . . . . .
I1 I 1.20684(4) 1.36922(3) 0.26921(2) 0.03802(11) Uani 1 1 d . . . . .
I2 I 1.29004(5) 0.98799(3) 0.28117(2) 0.04105(11) Uani 1 1 d . . . . .
N2 N 1.0142(6) 1.1615(3) 0.18544(16) 0.0371(9) Uani 1 1 d . . . . .

loop_
_atom_site_aniso_label
_atom_site_aniso_U_11
_atom_site_aniso_U_22
_atom_site_aniso_U_33
_atom_site_aniso_U_23
_atom_site_aniso_U_13
_atom_site_aniso_U_12
C1 0.039(3) 0.033(3) 0.037(3) 0.002(2) 0.005(2) 0.001(2)
C2 0.051(3) 0.039(3) 0.038(3) -0.001(2) -0.001(2) -0.005(2)
C3 0.050(3) 0.040(3) 0.035(3) 0.003(2) -0.003(2) -0.001(2)
C4 0.048(3) 0.036(3) 0.041(3) 0.008(2) 0.006(2) 0.003(2)
C5 0.041(3) 0.040(3) 0.043(3) -0.003(2) 0.002(2) 0.002(2)
C6 0.045(3) 0.036(3) 0.059(3) -0.001(3) -0.003(3) 0.000(2)
C7 0.048(3) 0.047(3) 0.058(4) -0.013(3) -0.006(3) -0.001(3)
C8 0.047(3) 0.060(4) 0.043(3) -0.007(3) -0.007(3) 0.005(3)
C9 0.042(3) 0.050(3) 0.036(3) 0.001(2) -0.001(2) 0.006(2)
C10 0.037(2) 0.040(3) 0.035(3) 0.000(2) 0.005(2) 0.004(2)
C11 0.042(3) 0.037(3) 0.035(2) -0.004(2) 0.000(2) -0.006(2)
C12 0.043(3) 0.033(3) 0.036(2) 0.000(2) -0.004(2) -0.003(2)
C13 0.044(3) 0.033(3) 0.033(2) -0.003(2) -0.001(2) 0.000(2)
C14 0.042(3) 0.038(3) 0.042(3) 0.004(2) -0.008(2) -0.004(2)
C15 0.039(3) 0.042(3) 0.056(3) 0.005(3) -0.001(2) 0.005(2)
C16 0.040(3) 0.036(3) 0.055(3) 0.003(2) 0.004(2) 0.001(2)
C17 0.057(3) 0.036(3) 0.035(3) -0.004(2) -0.006(2) 0.007(2)
C18 0.053(3) 0.049(3) 0.035(3) -0.003(2) 0.002(2) 0.006(3)
C19 0.049(3) 0.055(4) 0.042(3) 0.004(3) -0.004(3) -0.008(3)
C20 0.052(3) 0.036(3) 0.039(3) -0.005(2) -0.007(2) 0.000(2)
C21 0.046(3) 0.036(3) 0.034(3) 0.001(2) -0.006(2) 0.003(2)
C22 0.052(3) 0.048(4) 0.048(3) -0.009(3) 0.006(3) 0.001(3)
C23 0.059(4) 0.074(5) 0.055(4) -0.005(4) 0.012(3) 0.002(4)
C24 0.055(4) 0.066(5) 0.063(4) 0.001(4) 0.008(3) -0.013(3)
C25 0.066(4) 0.039(3) 0.058(4) -0.001(3) -0.004(3) -0.006(3)
C26 0.053(3) 0.040(3) 0.036(3) 0.002(2) -0.006(2) 0.004(3)
C27 0.049(3) 0.046(3) 0.046(3) 0.000(3) -0.001(3) 0.002(3)
C28 0.052(3) 0.038(3) 0.041(3) -0.005(2) -0.002(2) -0.001(2)
C29 0.040(3) 0.031(3) 0.042(3) 0.003(2) -0.002(2) -0.001(2)
C30 0.043(3) 0.031(2) 0.037(3) -0.002(2) -0.001(2) -0.001(2)
C31 0.049(3) 0.037(3) 0.043(3) 0.005(2) -0.001(2) 0.001(2)
C32 0.060(4) 0.040(3) 0.043(3) 0.003(2) -0.009(3) 0.000(3)
O1 0.048(2) 0.044(2) 0.052(2) 0.0064(18) 0.0121(19) 0.0022(18)
O2A 0.043(2) 0.034(2) 0.0423(19) 0.0068(16) 0.0042(16) 0.0009(16)
O3 0.100(4) 0.050(3) 0.054(3) -0.011(2) -0.031(3) 0.011(3)
O4A 0.053(2) 0.039(2) 0.044(2) -0.0044(17) -0.0020(18) -0.0003(18)
N1 0.044(2) 0.035(2) 0.036(2) 0.0036(17) -0.0022(19) -0.0013(19)
Hg1 0.04356(15) 0.03110(14) 0.03616(14) -0.00049(7) 0.00050(9) -0.00147(8)
I1 0.0431(2) 0.03154(19) 0.03927(18) -0.00272(12) -0.00059(14) -0.00345(12)
I2 0.0447(2) 0.03209(18) 0.0460(2) -0.00031(13) -0.00449(15) 0.00000(13)
N2 0.043(2) 0.033(2) 0.035(2) -0.0032(17) 0.0033(18) -0.0050(18)

loop_
_atom_type_symbol
_atom_type_description
_atom_type_scat_dispersion_real
_atom_type_scat_dispersion_imag
_atom_type_scat_source
C C 0.0181 0.0091 'International Tables Vol C Tables 4.2.6.8 and 6.1.1.4'
H H 0.0000 0.0000 'International Tables Vol C Tables 4.2.6.8 and 6.1.1.4'
Hg Hg -4.2923 7.6849 'International Tables Vol C Tables 4.2.6.8 and 6.1.1.4'
I I -0.3257 6.8362 'International Tables Vol C Tables 4.2.6.8 and 6.1.1.4'
O O 0.0492 0.0322 'International Tables Vol C Tables 4.2.6.8 and 6.1.1.4'
N N 0.0311 0.0180 'International Tables Vol C Tables 4.2.6.8 and 6.1.1.4'

loop_
_geom_angle_atom_site_label_1
_geom_angle_atom_site_label_2
_geom_angle_atom_site_label_3
_geom_angle
_geom_angle_site_symmetry_1
_geom_angle_site_symmetry_3
_geom_angle_publ_flag
C2 C1 O2A 118.7(5) . . ?
C2 C1 C10 123.0(5) . . ?
O2A C1 C10 118.1(5) . . ?
C1 C2 C3 119.3(6) . . ?
C1 C2 H2 120.3 . . ?
C3 C2 H2 120.3 . . ?
C4 C3 C2 120.3(5) . . ?
C4 C3 H3 119.9 . . ?
C2 C3 H3 119.9 . . ?
C3 C4 C5 121.0(5) . . ?
C3 C4 H4 119.5 . . ?
C5 C4 H4 119.5 . . ?
C6 C5 C4 122.5(6) . . ?
C6 C5 C10 118.2(6) . . ?
C4 C5 C10 119.2(5) . . ?
C7 C6 C5 121.3(6) . . ?
C7 C6 H6 119.3 . . ?
C5 C6 H6 119.3 . . ?
C6 C7 C8 120.1(6) . . ?
C6 C7 H7 120.0 . . ?
C8 C7 H7 120.0 . . ?
C9 C8 C7 120.3(6) . . ?
C9 C8 H8 119.9 . . ?
C7 C8 H8 119.9 . . ?
C8 C9 C10 121.1(6) . . ?
C8 C9 H9 119.5 . . ?
C10 C9 H9 119.5 . . ?
C1 C10 C9 123.9(6) . . ?
C1 C10 C5 117.2(5) . . ?
C9 C10 C5 119.0(6) . . ?
O1 C11 O2A 123.2(5) . . ?
O1 C11 C12 125.4(6) . . ?
O2A C11 C12 111.4(5) . . ?
C13 C12 C16 117.3(5) . . ?
C13 C12 C11 123.2(5) . . ?
C16 C12 C11 119.5(5) . . ?
N1 C13 C12 123.2(5) . . ?
N1 C13 H13 118.4 . . ?
C12 C13 H13 118.4 . . ?
N1 C14 C15 123.1(6) . . ?
N1 C14 H14 118.5 . . ?
C15 C14 H14 118.5 . . ?
C16 C15 C14 118.1(6) . . ?
C16 C15 H15 121.0 . . ?
C14 C15 H15 121.0 . . ?
C15 C16 C12 120.1(6) . . ?
C15 C16 H16 120.0 . . ?
C12 C16 H16 120.0 . . ?
C18 C17 C26 122.8(6) . . ?
C18 C17 O4A 120.7(6) . . ?
C26 C17 O4A 116.4(6) . . ?
C17 C18 C19 119.6(6) . . ?
C17 C18 H18 120.2 . . ?
C19 C18 H18 120.2 . . ?
C20 C19 C18 119.8(6) . . ?
C20 C19 H19 120.1 . . ?
C18 C19 H19 120.1 . . ?
C19 C20 C21 120.3(6) . . ?
C19 C20 H20 119.9 . . ?
C21 C20 H20 119.9 . . ?
C20 C21 C26 119.6(6) . . ?
C20 C21 C22 123.2(6) . . ?
C26 C21 C22 117.3(6) . . ?
C23 C22 C21 121.5(6) . . ?
C23 C22 H22 119.3 . . ?
C21 C22 H22 119.3 . . ?
C22 C23 C24 121.3(7) . . ?
C22 C23 H23 119.4 . . ?
C24 C23 H23 119.4 . . ?
C25 C24 C23 120.3(7) . . ?
C25 C24 H24 119.9 . . ?
C23 C24 H24 119.9 . . ?
C24 C25 C26 120.9(7) . . ?
C24 C25 H25 119.6 . . ?
C26 C25 H25 119.6 . . ?
C17 C26 C25 123.4(6) . . ?
C17 C26 C21 117.9(6) . . ?
C25 C26 C21 118.8(6) . . ?
O3 C27 O4A 123.7(6) . . ?
O3 C27 C28 125.1(6) . . ?
O4A C27 C28 111.1(5) . . ?
C29 C28 C32 119.7(6) . . ?
C29 C28 C27 122.1(6) . . ?
C32 C28 C27 118.1(6) . . ?
N2 C29 C28 122.2(5) . . ?
N2 C29 H29 118.9 . . ?
C28 C29 H29 118.9 . . ?
N2 C30 C31 122.7(5) . . ?
N2 C30 H30 118.7 . . ?
C31 C30 H30 118.7 . . ?
C32 C31 C30 120.0(6) . . ?
C32 C31 H31 120.0 . . ?
C30 C31 H31 120.0 . . ?
C31 C32 C28 117.3(6) . . ?
C31 C32 H32 121.4 . . ?
C28 C32 H32 121.4 . . ?
C11 O2A C1 117.6(4) . . ?
C27 O4A C17 117.3(5) . . ?
C14 N1 C13 118.3(5) . . ?
C14 N1 Hg1 119.2(4) . . ?
C13 N1 Hg1 122.2(4) . . ?
N2 Hg1 N1 93.16(16) . . ?
N2 Hg1 I2 110.15(11) . . ?
N1 Hg1 I2 104.55(11) . . ?
N2 Hg1 I1 100.27(11) . . ?
N1 Hg1 I1 99.59(11) . . ?
I2 Hg1 I1 139.540(14) . . ?
C29 N2 C30 118.2(5) . . ?
C29 N2 Hg1 121.5(4) . . ?
C30 N2 Hg1 120.3(3) . . ?

loop_
_geom_bond_atom_site_label_1
_geom_bond_atom_site_label_2
_geom_bond_distance
_geom_bond_site_symmetry_2
_geom_bond_publ_flag
C1 C2 1.358(8) . ?
C1 O2A 1.406(7) . ?
C1 C10 1.410(8) . ?
C2 C3 1.423(8) . ?
C2 H2 0.9300 . ?
C3 C4 1.362(9) . ?
C3 H3 0.9300 . ?
C4 C5 1.418(9) . ?
C4 H4 0.9300 . ?
C5 C6 1.415(9) . ?
C5 C10 1.438(8) . ?
C6 C7 1.374(10) . ?
C6 H6 0.9300 . ?
C7 C8 1.414(10) . ?
C7 H7 0.9300 . ?
C8 C9 1.369(9) . ?
C8 H8 0.9300 . ?
C9 C10 1.413(8) . ?
C9 H9 0.9300 . ?
C11 O1 1.210(7) . ?
C11 O2A 1.354(7) . ?
C11 C12 1.468(8) . ?
C12 C13 1.390(8) . ?
C12 C16 1.395(8) . ?
C13 N1 1.339(7) . ?
C13 H13 0.9300 . ?
C14 N1 1.333(8) . ?
C14 C15 1.387(9) . ?
C14 H14 0.9300 . ?
C15 C16 1.379(9) . ?
C15 H15 0.9300 . ?
C16 H16 0.9300 . ?
C17 C18 1.352(10) . ?
C17 C26 1.398(9) . ?
C17 O4A 1.414(7) . ?
C18 C19 1.419(10) . ?
C18 H18 0.9300 . ?
C19 C20 1.382(9) . ?
C19 H19 0.9300 . ?
C20 C21 1.413(9) . ?
C20 H20 0.9300 . ?
C21 C26 1.425(8) . ?
C21 C22 1.428(9) . ?
C22 C23 1.347(11) . ?
C22 H22 0.9300 . ?
C23 C24 1.372(12) . ?
C23 H23 0.9300 . ?
C24 C25 1.368(11) . ?
C24 H24 0.9300 . ?
C25 C26 1.417(10) . ?
C25 H25 0.9300 . ?
C27 O3 1.202(8) . ?
C27 O4A 1.363(8) . ?
C27 C28 1.490(9) . ?
C28 C29 1.383(8) . ?
C28 C32 1.401(9) . ?
C29 N2 1.332(7) . ?
C29 H29 0.9300 . ?
C30 N2 1.339(7) . ?
C30 C31 1.381(8) . ?
C30 H30 0.9300 . ?
C31 C32 1.370(9) . ?
C31 H31 0.9300 . ?
C32 H32 0.9300 . ?
N1 Hg1 2.443(5) . ?
Hg1 N2 2.396(5) . ?
Hg1 I2 2.6472(4) . ?
Hg1 I1 2.6700(4) . ?

loop_
_geom_torsion_atom_site_label_1
_geom_torsion_atom_site_label_2
_geom_torsion_atom_site_label_3
_geom_torsion_atom_site_label_4
_geom_torsion
_geom_torsion_site_symmetry_1
_geom_torsion_site_symmetry_2
_geom_torsion_site_symmetry_3
_geom_torsion_site_symmetry_4
_geom_torsion_publ_flag
O2A C1 C2 C3 -174.6(5) . . . . ?
C10 C1 C2 C3 -0.6(9) . . . . ?
C1 C2 C3 C4 1.2(10) . . . . ?
C2 C3 C4 C5 -0.8(9) . . . . ?
C3 C4 C5 C6 178.6(6) . . . . ?
C3 C4 C5 C10 -0.2(9) . . . . ?
C4 C5 C6 C7 -178.0(6) . . . . ?
C10 C5 C6 C7 0.9(9) . . . . ?
C5 C6 C7 C8 -1.4(10) . . . . ?
C6 C7 C8 C9 0.1(10) . . . . ?
C7 C8 C9 C10 1.7(10) . . . . ?
C2 C1 C10 C9 -179.3(6) . . . . ?
O2A C1 C10 C9 -5.2(8) . . . . ?
C2 C1 C10 C5 -0.4(8) . . . . ?
O2A C1 C10 C5 173.6(5) . . . . ?
C8 C9 C10 C1 176.7(6) . . . . ?
C8 C9 C10 C5 -2.1(9) . . . . ?
C6 C5 C10 C1 -178.1(5) . . . . ?
C4 C5 C10 C1 0.8(8) . . . . ?
C6 C5 C10 C9 0.8(8) . . . . ?
C4 C5 C10 C9 179.7(5) . . . . ?
O1 C11 C12 C13 -176.7(6) . . . . ?
O2A C11 C12 C13 3.0(8) . . . . ?
O1 C11 C12 C16 4.3(9) . . . . ?
O2A C11 C12 C16 -176.0(5) . . . . ?
C16 C12 C13 N1 -0.3(8) . . . . ?
C11 C12 C13 N1 -179.3(5) . . . . ?
N1 C14 C15 C16 0.7(9) . . . . ?
C14 C15 C16 C12 -0.4(10) . . . . ?
C13 C12 C16 C15 0.2(9) . . . . ?
C11 C12 C16 C15 179.2(6) . . . . ?
C26 C17 C18 C19 -0.3(9) . . . . ?
O4A C17 C18 C19 -175.9(5) . . . . ?
C17 C18 C19 C20 1.4(10) . . . . ?
C18 C19 C20 C21 -1.4(9) . . . . ?
C19 C20 C21 C26 0.4(9) . . . . ?
C19 C20 C21 C22 -179.8(6) . . . . ?
C20 C21 C22 C23 -179.6(7) . . . . ?
C26 C21 C22 C23 0.3(10) . . . . ?
C21 C22 C23 C24 0.7(12) . . . . ?
C22 C23 C24 C25 -1.3(13) . . . . ?
C23 C24 C25 C26 1.0(12) . . . . ?
C18 C17 C26 C25 -179.2(6) . . . . ?
O4A C17 C26 C25 -3.5(9) . . . . ?
C18 C17 C26 C21 -0.7(9) . . . . ?
O4A C17 C26 C21 175.1(5) . . . . ?
C24 C25 C26 C17 178.5(7) . . . . ?
C24 C25 C26 C21 0.0(10) . . . . ?
C20 C21 C26 C17 0.6(8) . . . . ?
C22 C21 C26 C17 -179.2(6) . . . . ?
C20 C21 C26 C25 179.3(6) . . . . ?
C22 C21 C26 C25 -0.6(9) . . . . ?
O3 C27 C28 C29 171.3(7) . . . . ?
O4A C27 C28 C29 -9.4(9) . . . . ?
O3 C27 C28 C32 -5.1(11) . . . . ?
O4A C27 C28 C32 174.3(6) . . . . ?
C32 C28 C29 N2 1.4(10) . . . . ?
C27 C28 C29 N2 -174.9(6) . . . . ?
N2 C30 C31 C32 0.3(10) . . . . ?
C30 C31 C32 C28 0.4(10) . . . . ?
C29 C28 C32 C31 -1.2(10) . . . . ?
C27 C28 C32 C31 175.2(6) . . . . ?
O1 C11 O2A C1 1.4(8) . . . . ?
C12 C11 O2A C1 -178.3(5) . . . . ?
C2 C1 O2A C11 -97.2(6) . . . . ?
C10 C1 O2A C11 88.5(6) . . . . ?
O3 C27 O4A C17 -2.9(10) . . . . ?
C28 C27 O4A C17 177.7(5) . . . . ?
C18 C17 O4A C27 -82.7(7) . . . . ?
C26 C17 O4A C27 101.4(6) . . . . ?
C15 C14 N1 C13 -0.8(8) . . . . ?
C15 C14 N1 Hg1 -174.6(5) . . . . ?
C12 C13 N1 C14 0.6(8) . . . . ?
C12 C13 N1 Hg1 174.3(4) . . . . ?
C28 C29 N2 C30 -0.7(8) . . . . ?
C28 C29 N2 Hg1 177.1(4) . . . . ?
C31 C30 N2 C29 -0.2(8) . . . . ?
C31 C30 N2 Hg1 -178.0(4) . . . . ?
